data_7241816
loop_
_publ_author_name
'Chahine, Ali Y.'
'Turner, David R.'
'Batten, Stuart R.'

_publ_section_title
;
 Crystal engineering of coordination polymers using flexible
 tetracarboxylate linkers with embedded cyclohexyldiamine cores
;
_journal_issue 3
_journal_name_full CrystEngComm
_journal_page_first 569
_journal_page_last 590
_journal_paper_doi 10.1039/D0CE01620A
_journal_volume 23
_journal_year 2021
_chemical_formula_moiety 'C40 H44 N2 O17 Zr3, C3 H7 N O'
_chemical_formula_sum 'C43 H51 N3 O18 Zr3'
_chemical_formula_weight 1171.53
_space_group_crystal_system monoclinic
_space_group_IT_number 12
_space_group_name_Hall '-C 2y'
_space_group_name_H-M_alt 'C 1 2/m 1'
_atom_sites_solution_hydrogens mixed
_audit_creation_date 2020-09-26
_audit_creation_method
;
Olex2 1.3
(compiled 2020.07.31 svn.rc2a77460 for OlexSys, GUI svn.r6145)
;
_audit_update_record
;
2020-11-06 deposited with the CCDC.	2020-11-26 downloaded from the CCDC.
;
_cell_angle_alpha 90
_cell_angle_beta 98.91(3)
_cell_angle_gamma 90
_cell_formula_units_Z 4
_cell_length_a 29.680(6)
_cell_length_b 30.610(6)
_cell_length_c 13.460(3)
_cell_measurement_reflns_used 12570
_cell_measurement_temperature 100
_cell_measurement_theta_max 26.372
_cell_measurement_theta_min 1.897
_cell_volume 12081(4)
_computing_cell_refinement 'AS QEGUI'
_computing_data_collection 'XDS (Kabsch, 1993)'
_computing_data_reduction 'XDS (Kabsch, 1993)'
_computing_molecular_graphics 'Olex2 1.3 (Dolomanov et al., 2009)'
_computing_publication_material 'Olex2 1.3 (Dolomanov et al., 2009)'
_computing_structure_refinement 'SHELXL 2018/3 (Sheldrick, 2015)'
_computing_structure_solution 'SHELXT 2018/2 (Sheldrick, 2018)'
_diffrn_ambient_temperature 100(2)
_diffrn_measured_fraction_theta_full 0.997
_diffrn_measured_fraction_theta_max 0.998
_diffrn_measurement_device_type 'ADSC Quantum 210r'
_diffrn_measurement_method 'Omega Scan'
_diffrn_radiation_monochromator graphite
_diffrn_radiation_type Synchrotron
_diffrn_radiation_wavelength 0.71073
_diffrn_reflns_av_R_equivalents 0.0841
_diffrn_reflns_av_unetI/netI 0.0359
_diffrn_reflns_Laue_measured_fraction_full 0.997
_diffrn_reflns_Laue_measured_fraction_max 0.998
_diffrn_reflns_limit_h_max 37
_diffrn_reflns_limit_h_min -37
_diffrn_reflns_limit_k_max 38
_diffrn_reflns_limit_k_min -38
_diffrn_reflns_limit_l_max 16
_diffrn_reflns_limit_l_min -16
_diffrn_reflns_number 132273
_diffrn_reflns_point_group_measured_fraction_full 0.997
_diffrn_reflns_point_group_measured_fraction_max 0.998
_diffrn_reflns_theta_full 25.242
_diffrn_reflns_theta_max 26.372
_diffrn_reflns_theta_min 1.897
_diffrn_source 'MX1 Beamline Australian Synchrotron'
_diffrn_standards_number 0
_exptl_absorpt_coefficient_mu 0.284
_exptl_absorpt_correction_type multi-scan
_exptl_absorpt_process_details 'XDS (Kabsch, 1993)'
_exptl_crystal_colour 'clear colourless'
_exptl_crystal_colour_lustre clear
_exptl_crystal_colour_primary colourless
_exptl_crystal_density_diffrn 0.644
_exptl_crystal_description rod
_exptl_crystal_F_000 2376
_exptl_crystal_size_max 0.3
_exptl_crystal_size_mid 0.2
_exptl_crystal_size_min 0.1
_exptl_transmission_factor_max 0.4341
_exptl_transmission_factor_min 0.3541
_refine_diff_density_max 1.157
_refine_diff_density_min -1.245
_refine_diff_density_rms 0.077
_refine_ls_extinction_method none
_refine_ls_goodness_of_fit_ref 1.116
_refine_ls_hydrogen_treatment mixed
_refine_ls_matrix_type full
_refine_ls_number_parameters 356
_refine_ls_number_reflns 12570
_refine_ls_number_restraints 6
_refine_ls_restrained_S_all 1.119
_refine_ls_R_factor_all 0.0859
_refine_ls_R_factor_gt 0.0690
_refine_ls_shift/su_max 0.001
_refine_ls_shift/su_mean 0.000
_refine_ls_structure_factor_coef Fsqd
_refine_ls_weighting_details 'w=1/[\s^2^(Fo^2^)+(0.1356P)^2^+3.9680P] where P=(Fo^2^+2Fc^2^)/3'
_refine_ls_weighting_scheme calc
_refine_ls_wR_factor_gt 0.2152
_refine_ls_wR_factor_ref 0.2261
_reflns_Friedel_coverage 0.000
_reflns_number_gt 8520
_reflns_number_total 12570
_reflns_threshold_expression 'I > 2\s(I)'
_cod_data_source_file d0ce01620a2.cif
_cod_data_source_block 13
_cod_depositor_comments
;
The following automatic conversions were performed:

data item '_exptl_absorpt_correction_type' value 'Multi-Scan' was
changed to 'multi-scan' in accordance with the
/home/data/users/saulius/crontab/automatic-downloads/rss-feeds/RSC/lib/dictionaries/cif_core.dic
dictionary named 'cif_core.dic' version 2.4.2 last updated on
2011-04-26.

Automatic conversion script
Id: cif_fix_values 7556 2019-12-06 15:28:31Z antanas 

 Adding full bibliography for 7241796--7241816.cif.
;
_cod_database_code 7241816
_shelx_shelxl_version_number 2018/3
_shelx_space_group_comment
;
The symmetry employed for this shelxl refinement is uniquely defined
by the following loop, which should always be used as a source of
symmetry information in preference to the above space-group names.
They are only intended as comments.
;
_olex2_refinement_description
;
1. Fixed Uiso
 At 1.2 times of:
  All C(H) groups, All C(H,H) groups, All N(H) groups
 At 1.5 times of:
  All C(H,H,H) groups, All O(H) groups, All O(H,H) groups
2. Restrained distances
 C21-C20
 1.53 with sigma of 0.02
 N2-C24
 1.429 with sigma of 0.02
 O8-H8 = O9-H9B = O9-H9A
 0.82 with sigma of 0.02
 O7-H7
 0.82 with sigma of 0.02
3. Others
 Fixed Sof: H9A(0.5) H9B(0.5) H1(0.5) O11(0.5) C20(0.5) C21(0.5) H21A(0.5)
 H21B(0.5) H21C(0.5) O12(0.5) N2(0.5) C22(0.5) H22(0.5) C23(0.5) H23A(0.5)
 H23B(0.5) H23C(0.5) C24(0.5) H24A(0.5) H24B(0.5) H24C(0.5)
4.a Rotating group:
 O8(H8), O9(H9A,H9B)
4.b Ternary CH refined with riding coordinates:
 N1(H1), C9(H9)
4.c Secondary CH2 refined with riding coordinates:
 C8(H8A,H8B), C10(H10A,H10B), C11(H11A,H11B), C12(H12A,H12B)
4.d Me refined with riding coordinates:
 C21(H21A,H21B,H21C)
4.e Aromatic/amide H refined with riding coordinates:
 C3(H3), C4(H4), C6(H6), C7(H7A), C14(H14), C15(H15), C17(H17), C18(H18),
 C22(H22)
4.f Idealised Me refined as rotating group:
 C23(H23A,H23B,H23C), C24(H24A,H24B,H24C)
;
_smtbx_masks_void_probe_radius 1.2
_smtbx_masks_void_truncation_radius 1.2
_platon_squeeze_void_probe_radius 1.20
_olex2_submission_special_instructions 'No special instructions were received'

loop_
_space_group_symop_operation_xyz
'x, y, z'
'-x, y, -z'
'x+1/2, y+1/2, z'
'-x+1/2, y+1/2, -z'
'-x, -y, -z'
'x, -y, z'
'-x+1/2, -y+1/2, -z'
'x+1/2, -y+1/2, z'

loop_
_atom_site_label
_atom_site_type_symbol
_atom_site_fract_x
_atom_site_fract_y
_atom_site_fract_z
_atom_site_U_iso_or_equiv
_atom_site_adp_type
_atom_site_occupancy
_atom_site_site_symmetry_order
_atom_site_calc_flag
_atom_site_refinement_flags_posn
_atom_site_refinement_flags_adp
_atom_site_refinement_flags_occupancy
_atom_site_disorder_assembly
_atom_site_disorder_group
Zr1 Zr 0.44425(2) 0.500000 0.83903(4) 0.06011(18) Uani 1 2 d S T P . .
Zr2 Zr 0.500000 0.58020(2) 1.000000 0.05779(18) Uani 1 2 d S T P . .
Zr3 Zr 0.43555(2) 0.500000 1.09835(4) 0.06072(19) Uani 1 2 d S T P . .
O1 O 0.45101(10) 0.38311(11) 0.0754(2) 0.0681(8) Uani 1 1 d . . . . .
O2 O 0.41056(12) 0.43429(13) 0.1415(3) 0.0840(10) Uani 1 1 d . . . . .
O3 O 0.42259(12) 0.43393(13) 0.7779(2) 0.0829(9) Uani 1 1 d . . . . .
O4 O 0.45853(10) 0.38245(10) 0.8784(2) 0.0671(7) Uani 1 1 d . . . . .
O5 O 0.50409(11) 0.53964(15) 0.8700(3) 0.1034(14) Uani 1 1 d . . . . .
O6 O 0.43983(15) 0.53926(14) 0.9696(2) 0.1017(14) Uani 1 1 d . . . . .
O7 O 0.36924(16) 0.500000 0.8129(4) 0.0848(14) Uani 1 2 d DS T P . .
H7 H 0.3472(11) 0.4807(11) 0.803(3) 0.069(14) Uiso 1 1 d D . . A -1
O8 O 0.36168(15) 0.500000 1.0526(4) 0.0820(13) Uani 1 2 d DS T P . .
H8 H 0.348764 0.527074 1.023366 0.123 Uiso 1 1 d DR U . B -1
O9 O 0.43563(18) 0.500000 1.2623(3) 0.0853(14) Uani 1 2 d DS T P . .
H9A H 0.461594 0.509258 1.292962 0.128 Uiso 0.5 1 d DR U P C -1
H9B H 0.434049 0.473614 1.284091 0.128 Uiso 0.5 1 d DR U P C -1
O10 O 0.45364(18) 0.500000 0.6835(3) 0.0833(14) Uani 1 2 d S T P . .
N1 N 0.33377(16) 0.27526(17) 0.4323(3) 0.0927(15) Uani 1 1 d . . . . .
H1 H 0.332606 0.307231 0.428862 0.111 Uiso 0.5 1 calc R U P . .
C1 C 0.42162(16) 0.39490(19) 0.1262(3) 0.0736(12) Uani 1 1 d . . . . .
C2 C 0.39754(18) 0.36088(19) 0.1772(3) 0.0815(14) Uani 1 1 d . . . . .
C3 C 0.4111(2) 0.3172(2) 0.1726(4) 0.1028(19) Uani 1 1 d . . . . .
H3 H 0.433948 0.309714 0.135717 0.123 Uiso 1 1 calc R U . . .
C4 C 0.3901(2) 0.2846(2) 0.2239(4) 0.108(2) Uani 1 1 d . . . . .
H4 H 0.400833 0.255975 0.226419 0.130 Uiso 1 1 calc R U . . .
C5 C 0.3527(2) 0.2963(2) 0.2711(3) 0.0932(18) Uani 1 1 d . . . . .
C6 C 0.3400(2) 0.3385(2) 0.2737(4) 0.0944(17) Uani 1 1 d . . . . .
H6 H 0.315995 0.345966 0.307478 0.113 Uiso 1 1 calc R U . . .
C7 C 0.36202(19) 0.3715(2) 0.2265(4) 0.0934(16) Uani 1 1 d . . . . .
H7A H 0.352533 0.400424 0.228912 0.112 Uiso 1 1 calc R U . . .
C8 C 0.3288(2) 0.2621(2) 0.3265(3) 0.109(2) Uani 1 1 d . . . . .
H8A H 0.296755 0.260425 0.297971 0.130 Uiso 1 1 calc R U . . .
H8B H 0.342452 0.233611 0.320726 0.130 Uiso 1 1 calc R U . . .
C9 C 0.2958(2) 0.26396(19) 0.4877(4) 0.0886(17) Uani 1 1 d . . . . .
H9 H 0.306534 0.270196 0.558820 0.106 Uiso 1 1 calc R U . . .
C10 C 0.2543(2) 0.2932(2) 0.4553(4) 0.100(2) Uani 1 1 d . . . . .
H10A H 0.263536 0.323635 0.461794 0.120 Uiso 1 1 calc R U . . .
H10B H 0.242363 0.287745 0.385182 0.120 Uiso 1 1 calc R U . . .
C11 C 0.2172(2) 0.2846(2) 0.5194(4) 0.0987(19) Uani 1 1 d . . . . .
H11A H 0.190672 0.302423 0.495721 0.118 Uiso 1 1 calc R U . . .
H11B H 0.228185 0.292363 0.588782 0.118 Uiso 1 1 calc R U . . .
C12 C 0.3772(2) 0.2668(2) 0.4870(4) 0.102(2) Uani 1 1 d . . . . .
H12A H 0.399460 0.267975 0.441399 0.122 Uiso 1 1 calc R U . . .
H12B H 0.377453 0.237326 0.513731 0.122 Uiso 1 1 calc R U . . .
C13 C 0.39165(19) 0.2984(2) 0.5737(4) 0.0836(15) Uani 1 1 d . . . . .
C14 C 0.3757(2) 0.3405(2) 0.5628(4) 0.1001(18) Uani 1 1 d . . . . .
H14 H 0.356005 0.348157 0.504779 0.120 Uiso 1 1 calc R U . . .
C15 C 0.3882(2) 0.37194(19) 0.6358(4) 0.0909(16) Uani 1 1 d . . . . .
H15 H 0.376758 0.400244 0.628133 0.109 Uiso 1 1 calc R U . . .
C16 C 0.41849(17) 0.35978(19) 0.7219(3) 0.0761(13) Uani 1 1 d . . . . .
C17 C 0.4344(2) 0.3185(2) 0.7328(4) 0.0913(15) Uani 1 1 d . . . . .
H17 H 0.454835 0.310680 0.789520 0.110 Uiso 1 1 calc R U . . .
C18 C 0.4202(2) 0.2881(2) 0.6594(4) 0.0931(16) Uani 1 1 d . . . . .
H18 H 0.430423 0.259508 0.668842 0.112 Uiso 1 1 calc R U . . .
C19 C 0.43430(16) 0.39503(18) 0.7991(3) 0.0704(12) Uani 1 1 d . . . . .
O11 O 0.5010(3) 0.4635(4) 0.6147(7) 0.125(3) Uani 0.5 1 d . . P D -1
C20 C 0.4634(4) 0.4802(4) 0.6154(8) 0.103(4) Uani 0.5 1 d D . P D -1
C21 C 0.4258(6) 0.4750(7) 0.5221(10) 0.188(12) Uani 0.5 1 d D . P D -1
H21A H 0.437523 0.458367 0.471425 0.281 Uiso 0.5 1 calc R U P D -1
H21B H 0.399980 0.460170 0.541427 0.281 Uiso 0.5 1 calc R U P D -1
H21C H 0.416531 0.503363 0.495927 0.281 Uiso 0.5 1 calc R U P D -1
O12 O 0.5142(4) 0.4151(2) 0.6760(5) 0.106(3) Uani 0.5 1 d . . P E -2
N2 N 0.4960(4) 0.3722(4) 0.5406(6) 0.093(3) Uani 0.5 1 d D . P E -2
C22 C 0.4989(6) 0.4063(6) 0.5979(13) 0.122(5) Uani 0.5 1 d . . P E -2
H22 H 0.484149 0.430099 0.564428 0.147 Uiso 0.5 1 calc R U P E -2
C23 C 0.5241(7) 0.3379(7) 0.5757(18) 0.151(8) Uani 0.5 1 d . . P E -2
H23A H 0.519655 0.314298 0.528381 0.226 Uiso 0.5 1 calc R U P E -2
H23B H 0.516777 0.328303 0.639252 0.226 Uiso 0.5 1 calc R U P E -2
H23C H 0.555285 0.347319 0.584151 0.226 Uiso 0.5 1 calc R U P E -2
C24 C 0.4685(8) 0.3702(7) 0.4389(11) 0.147(8) Uani 0.5 1 d D . P E -2
H24A H 0.446133 0.393121 0.431997 0.221 Uiso 0.5 1 calc R U P E -2
H24B H 0.453369 0.342416 0.429987 0.221 Uiso 0.5 1 calc R U P E -2
H24C H 0.488052 0.373724 0.389039 0.221 Uiso 0.5 1 calc R U P E -2

loop_
_atom_site_aniso_label
_atom_site_aniso_U_11
_atom_site_aniso_U_22
_atom_site_aniso_U_33
_atom_site_aniso_U_23
_atom_site_aniso_U_13
_atom_site_aniso_U_12
Zr1 0.0584(3) 0.0884(4) 0.0355(3) 0.000 0.0136(2) 0.000
Zr2 0.0578(3) 0.0841(4) 0.0352(3) 0.000 0.0192(2) 0.000
Zr3 0.0583(3) 0.0897(4) 0.0396(3) 0.000 0.0251(2) 0.000
O1 0.0733(18) 0.090(2) 0.0453(14) 0.0018(13) 0.0219(13) -0.0061(15)
O2 0.084(2) 0.102(3) 0.076(2) 0.0059(18) 0.0485(18) -0.0009(19)
O3 0.091(2) 0.099(3) 0.0539(17) -0.0034(17) -0.0026(16) -0.002(2)
O4 0.0709(17) 0.092(2) 0.0421(14) -0.0034(13) 0.0218(13) -0.0074(15)
O5 0.0601(19) 0.116(3) 0.134(4) -0.054(3) 0.014(2) 0.0039(18)
O6 0.153(4) 0.111(3) 0.0489(17) -0.0125(17) 0.043(2) -0.053(3)
O7 0.056(3) 0.118(4) 0.079(3) 0.000 0.006(2) 0.000
O8 0.061(2) 0.110(4) 0.080(3) 0.000 0.025(2) 0.000
O9 0.095(3) 0.117(4) 0.052(2) 0.000 0.038(2) 0.000
O10 0.102(3) 0.120(4) 0.0323(19) 0.000 0.024(2) 0.000
N1 0.106(3) 0.126(4) 0.050(2) -0.019(2) 0.024(2) -0.062(3)
C1 0.074(3) 0.099(4) 0.054(2) -0.001(2) 0.031(2) -0.007(3)
C2 0.090(3) 0.104(4) 0.058(3) 0.000(2) 0.036(2) -0.021(3)
C3 0.121(5) 0.112(5) 0.089(4) -0.005(3) 0.062(4) -0.026(4)
C4 0.152(6) 0.110(4) 0.075(3) -0.007(3) 0.059(4) -0.034(4)
C5 0.113(4) 0.120(5) 0.053(3) -0.016(3) 0.036(3) -0.057(4)
C6 0.100(4) 0.126(5) 0.067(3) -0.007(3) 0.043(3) -0.036(4)
C7 0.093(3) 0.121(4) 0.076(3) -0.001(3) 0.042(3) -0.016(3)
C8 0.146(5) 0.141(5) 0.048(2) -0.020(3) 0.043(3) -0.069(4)
C9 0.117(4) 0.104(4) 0.051(2) -0.009(2) 0.032(3) -0.049(3)
C10 0.130(5) 0.113(4) 0.064(3) 0.000(3) 0.037(3) -0.061(4)
C11 0.122(4) 0.118(4) 0.059(3) -0.005(3) 0.025(3) -0.057(4)
C12 0.124(5) 0.120(5) 0.068(3) -0.023(3) 0.036(3) -0.055(4)
C13 0.095(3) 0.106(4) 0.056(3) -0.018(3) 0.029(2) -0.037(3)
C14 0.106(4) 0.124(5) 0.065(3) -0.003(3) -0.004(3) -0.021(4)
C15 0.107(4) 0.094(4) 0.063(3) -0.007(3) -0.012(3) -0.027(3)
C16 0.079(3) 0.102(4) 0.048(2) -0.005(2) 0.013(2) -0.019(3)
C17 0.107(4) 0.098(4) 0.068(3) -0.012(3) 0.011(3) -0.006(3)
C18 0.117(4) 0.091(4) 0.070(3) -0.011(3) 0.012(3) -0.007(3)
C19 0.070(3) 0.100(4) 0.043(2) -0.002(2) 0.0102(19) -0.004(2)
O11 0.121(7) 0.176(9) 0.080(5) -0.057(6) 0.021(5) -0.005(6)
C20 0.102(8) 0.137(11) 0.074(7) -0.004(6) 0.030(6) 0.005(7)
C21 0.154(13) 0.33(3) 0.076(8) -0.016(11) -0.001(9) 0.106(16)
O12 0.203(9) 0.086(5) 0.038(3) -0.024(3) 0.049(4) -0.050(5)
N2 0.102(7) 0.127(9) 0.052(5) -0.014(5) 0.018(5) -0.032(7)
C22 0.148(14) 0.119(11) 0.106(11) 0.010(10) 0.037(10) 0.013(10)
C23 0.118(12) 0.149(16) 0.19(2) -0.057(15) 0.045(14) 0.021(13)
C24 0.19(2) 0.181(19) 0.060(7) -0.035(11) -0.028(11) -0.062(17)

loop_
_atom_type_symbol
_atom_type_description
_atom_type_scat_dispersion_real
_atom_type_scat_dispersion_imag
_atom_type_scat_source
C C 0.0033 0.0016 'International Tables Vol C Tables 4.2.6.8 and 6.1.1.4'
H H 0.0000 0.0000 'International Tables Vol C Tables 4.2.6.8 and 6.1.1.4'
N N 0.0061 0.0033 'International Tables Vol C Tables 4.2.6.8 and 6.1.1.4'
O O 0.0106 0.0060 'International Tables Vol C Tables 4.2.6.8 and 6.1.1.4'
Zr Zr -2.9673 0.5597 'International Tables Vol C Tables 4.2.6.8 and 6.1.1.4'

loop_
_geom_angle_atom_site_label_1
_geom_angle_atom_site_label_2
_geom_angle_atom_site_label_3
_geom_angle
_geom_angle_site_symmetry_1
_geom_angle_site_symmetry_3
_geom_angle_publ_flag
Zr3 Zr1 Zr3 89.43(3) 5_667 . ?
O3 Zr1 Zr3 107.57(9) 6_565 . ?
O3 Zr1 Zr3 108.01(10) . 5_667 ?
O3 Zr1 Zr3 107.57(9) . . ?
O3 Zr1 Zr3 108.01(10) 6_565 5_667 ?
O3 Zr1 O3 129.07(18) 6_565 . ?
O5 Zr1 Zr3 89.60(12) . . ?
O5 Zr1 Zr3 34.58(11) 6_565 5_667 ?
O5 Zr1 Zr3 89.60(12) 6_565 . ?
O5 Zr1 Zr3 34.58(11) . 5_667 ?
O5 Zr1 O3 75.03(16) . 6_565 ?
O5 Zr1 O3 140.05(14) 6_565 6_565 ?
O5 Zr1 O3 75.03(16) 6_565 . ?
O5 Zr1 O3 140.05(14) . . ?
O5 Zr1 O5 69.2(2) 6_565 . ?
O5 Zr1 O6 71.18(14) 6_565 6_565 ?
O5 Zr1 O6 108.17(19) 6_565 . ?
O5 Zr1 O6 71.18(14) . . ?
O5 Zr1 O6 108.17(19) . 6_565 ?
O5 Zr1 O7 145.17(11) . . ?
O5 Zr1 O7 145.17(11) 6_565 . ?
O5 Zr1 O10 87.76(17) 6_565 . ?
O5 Zr1 O10 87.76(17) . . ?
O6 Zr1 Zr3 33.98(10) . . ?
O6 Zr1 Zr3 89.56(12) . 5_667 ?
O6 Zr1 Zr3 89.56(12) 6_565 5_667 ?
O6 Zr1 Zr3 33.99(11) 6_565 . ?
O6 Zr1 O3 139.01(13) 6_565 6_565 ?
O6 Zr1 O3 139.01(13) . . ?
O6 Zr1 O3 75.25(14) . 6_565 ?
O6 Zr1 O3 75.25(15) 6_565 . ?
O6 Zr1 O6 68.0(2) 6_565 . ?
O6 Zr1 O7 86.68(17) . . ?
O6 Zr1 O7 86.68(17) 6_565 . ?
O6 Zr1 O10 145.89(10) . . ?
O6 Zr1 O10 145.88(10) 6_565 . ?
O7 Zr1 Zr3 86.03(14) . . ?
O7 Zr1 Zr3 175.46(14) . 5_667 ?
O7 Zr1 O3 73.47(11) . 6_565 ?
O7 Zr1 O3 73.47(11) . . ?
O10 Zr1 Zr3 87.37(14) . 5_667 ?
O10 Zr1 Zr3 176.79(14) . . ?
O10 Zr1 O3 73.49(10) . 6_565 ?
O10 Zr1 O3 73.49(10) . . ?
O10 Zr1 O7 97.2(2) . . ?
Zr2 Zr2 Zr1 0(10) 2_657 5_667 ?
Zr2 Zr2 Zr3 0(10) 2_657 5_667 ?
Zr2 Zr2 Zr3 0(10) 2_657 6_565 ?
Zr2 Zr2 O1 0(10) 2_657 5_666 ?
Zr2 Zr2 O1 0(10) 2_657 6_566 ?
Zr2 Zr2 O4 0(10) 2_657 5_667 ?
Zr2 Zr2 O4 0(10) 2_657 6_565 ?
Zr2 Zr2 O5 0(10) 2_657 . ?
Zr2 Zr2 O5 0(10) 2_657 2_657 ?
Zr2 Zr2 O6 0(10) 2_657 . ?
Zr2 Zr2 O6 0(10) 2_657 2_657 ?
Zr3 Zr2 Zr1 60.59(2) 6_565 5_667 ?
Zr3 Zr2 Zr1 60.653(19) 5_667 5_667 ?
Zr3 Zr2 Zr3 90.80(3) 6_565 5_667 ?
O1 Zr2 Zr1 111.01(8) 5_666 5_667 ?
O1 Zr2 Zr1 110.67(8) 6_566 5_667 ?
O1 Zr2 Zr3 166.01(9) 6_566 5_667 ?
O1 Zr2 Zr3 75.22(9) 5_666 5_667 ?
O1 Zr2 Zr3 166.01(9) 5_666 6_565 ?
O1 Zr2 Zr3 75.22(9) 6_566 6_565 ?
O1 Zr2 O1 118.77(17) 5_666 6_566 ?
O1 Zr2 O4 74.14(12) 6_566 5_667 ?
O1 Zr2 O4 74.14(12) 5_666 6_565 ?
O1 Zr2 O4 75.28(11) 5_666 5_667 ?
O1 Zr2 O4 75.28(11) 6_566 6_565 ?
O4 Zr2 Zr1 166.86(9) 6_565 5_667 ?
O4 Zr2 Zr1 75.50(9) 5_667 5_667 ?
O4 Zr2 Zr3 111.67(8) 6_565 6_565 ?
O4 Zr2 Zr3 111.67(8) 5_667 5_667 ?
O4 Zr2 Zr3 110.96(7) 6_565 5_667 ?
O4 Zr2 Zr3 110.96(7) 5_667 6_565 ?
O4 Zr2 O4 117.64(17) 5_667 6_565 ?
O5 Zr2 Zr1 34.99(10) 2_657 5_667 ?
O5 Zr2 Zr1 91.02(13) . 5_667 ?
O5 Zr2 Zr3 35.77(10) . 5_667 ?
O5 Zr2 Zr3 90.33(13) . 6_565 ?
O5 Zr2 Zr3 90.33(13) 2_657 5_667 ?
O5 Zr2 Zr3 35.77(10) 2_657 6_565 ?
O5 Zr2 O1 78.26(14) . 5_666 ?
O5 Zr2 O1 141.98(12) 2_657 5_666 ?
O5 Zr2 O1 78.26(14) 2_657 6_566 ?
O5 Zr2 O1 141.98(12) . 6_566 ?
O5 Zr2 O4 143.29(11) 2_657 6_565 ?
O5 Zr2 O4 78.02(15) . 6_565 ?
O5 Zr2 O4 78.02(15) 2_657 5_667 ?
O5 Zr2 O4 143.29(11) . 5_667 ?
O5 Zr2 O5 110.0(3) . 2_657 ?
O5 Zr2 O6 70.34(13) . . ?
O5 Zr2 O6 70.93(14) 2_657 . ?
O5 Zr2 O6 70.93(14) . 2_657 ?
O5 Zr2 O6 70.34(13) 2_657 2_657 ?
O6 Zr2 Zr1 35.36(9) 2_657 5_667 ?
O6 Zr2 Zr1 90.46(12) . 5_667 ?
O6 Zr2 Zr3 35.17(9) 2_657 5_667 ?
O6 Zr2 Zr3 90.33(12) 2_657 6_565 ?
O6 Zr2 Zr3 90.33(12) . 5_667 ?
O6 Zr2 Zr3 35.17(9) . 6_565 ?
O6 Zr2 O1 78.39(14) . 6_566 ?
O6 Zr2 O1 142.19(11) . 5_666 ?
O6 Zr2 O1 78.39(14) 2_657 5_666 ?
O6 Zr2 O1 142.19(11) 2_657 6_566 ?
O6 Zr2 O4 79.11(14) . 6_565 ?
O6 Zr2 O4 141.94(10) 2_657 6_565 ?
O6 Zr2 O4 79.11(14) 2_657 5_667 ?
O6 Zr2 O4 141.94(10) . 5_667 ?
O6 Zr2 O6 109.4(3) 2_657 . ?
Zr3 Zr3 Zr1 0(10) 6_565 . ?
Zr3 Zr3 O2 0(10) 6_565 6_566 ?
Zr3 Zr3 O2 0(10) 6_565 1_556 ?
Zr3 Zr3 O5 0(10) 6_565 2_657 ?
Zr3 Zr3 O5 0(10) 6_565 5_667 ?
Zr3 Zr3 O6 0(10) 6_565 . ?
Zr3 Zr3 O6 0(10) 6_565 6_565 ?
Zr3 Zr3 O8 0(10) 6_565 . ?
Zr3 Zr3 O9 0(10) 6_565 . ?
O2 Zr3 Zr1 109.38(9) 6_566 . ?
O2 Zr3 Zr1 109.38(9) 1_556 . ?
O2 Zr3 O2 126.65(17) 1_556 6_566 ?
O5 Zr3 Zr1 90.54(12) 2_657 . ?
O5 Zr3 Zr1 90.54(12) 5_667 . ?
O5 Zr3 O2 75.07(15) 5_667 1_556 ?
O5 Zr3 O2 138.63(14) 2_657 1_556 ?
O5 Zr3 O2 138.63(14) 5_667 6_566 ?
O5 Zr3 O2 75.07(15) 2_657 6_566 ?
O5 Zr3 O5 68.7(2) 2_657 5_667 ?
O5 Zr3 O8 145.58(11) 5_667 . ?
O5 Zr3 O8 145.58(11) 2_657 . ?
O5 Zr3 O9 85.99(17) 5_667 . ?
O5 Zr3 O9 85.99(17) 2_657 . ?
O6 Zr3 Zr1 34.37(11) 6_565 . ?
O6 Zr3 Zr1 34.37(10) . . ?
O6 Zr3 O2 76.66(14) . 6_566 ?
O6 Zr3 O2 76.66(14) 6_565 1_556 ?
O6 Zr3 O2 141.10(14) 6_565 6_566 ?
O6 Zr3 O2 141.10(14) . 1_556 ?
O6 Zr3 O5 71.93(15) 6_565 5_667 ?
O6 Zr3 O5 109.07(18) 6_565 2_657 ?
O6 Zr3 O5 109.07(18) . 5_667 ?
O6 Zr3 O5 71.93(15) . 2_657 ?
O6 Zr3 O6 68.7(2) . 6_565 ?
O6 Zr3 O8 87.39(17) 6_565 . ?
O6 Zr3 O8 87.38(17) . . ?
O6 Zr3 O9 145.41(10) . . ?
O6 Zr3 O9 145.41(10) 6_565 . ?
O8 Zr3 Zr1 86.87(14) . . ?
O8 Zr3 O2 73.52(11) . 6_566 ?
O8 Zr3 O2 73.52(11) . 1_556 ?
O8 Zr3 O9 97.33(19) . . ?
O9 Zr3 Zr1 175.80(14) . . ?
O9 Zr3 O2 72.01(11) . 1_556 ?
O9 Zr3 O2 72.01(10) . 6_566 ?
C1 O1 Zr2 132.4(3) . 5_666 ?
C1 O2 Zr3 134.4(3) . 1_554 ?
C19 O3 Zr1 135.7(3) . . ?
Zr2 O4 Zr2 0.00(3) 6_565 5_667 ?
C19 O4 Zr2 130.8(3) . 5_667 ?
C19 O4 Zr2 130.8(3) . 6_565 ?
Zr1 O5 Zr2 109.54(16) . . ?
Zr1 O5 Zr2 109.54(16) . 2_657 ?
Zr1 O5 Zr3 111.1(2) . 5_667 ?
Zr2 O5 Zr2 0.0 . 2_657 ?
Zr3 O5 Zr2 108.23(17) 5_667 . ?
Zr3 O5 Zr2 108.23(17) 5_667 2_657 ?
Zr1 O6 Zr2 108.94(15) . . ?
Zr1 O6 Zr2 108.94(15) . 2_657 ?
Zr2 O6 Zr2 0.00(3) . 2_657 ?
Zr3 O6 Zr1 111.65(19) . . ?
Zr3 O6 Zr1 111.65(19) 6_565 . ?
Zr3 O6 Zr2 108.90(17) 6_565 2_657 ?
Zr3 O6 Zr2 108.90(17) . . ?
Zr3 O6 Zr2 108.90(17) . 2_657 ?
Zr3 O6 Zr2 108.90(17) 6_565 . ?
Zr3 O6 Zr3 0.00(3) 6_565 . ?
Zr1 O7 H7 138(3) . . ?
Zr3 O8 Zr3 0.00(3) 6_565 . ?
Zr3 O8 H8 115.5 . . ?
Zr3 O8 H8 115.5 6_565 . ?
Zr3 O9 Zr3 0.0 6_565 . ?
Zr3 O9 H9A 109.9 6_565 . ?
Zr3 O9 H9A 109.9 . . ?
Zr3 O9 H9B 110.4 6_565 . ?
Zr3 O9 H9B 110.4 . . ?
H9A O9 H9B 103.7 . . ?
C20 O10 Zr1 147.6(7) . . ?
C8 N1 H1 103.4 . . ?
C8 N1 C9 117.0(4) . . ?
C9 N1 H1 103.4 . . ?
C12 N1 H1 103.4 . . ?
C12 N1 C8 113.9(5) . . ?
C12 N1 C9 113.5(4) . . ?
O1 C1 O2 125.7(4) . . ?
O1 C1 C2 118.6(5) . . ?
O2 C1 C2 115.6(4) . . ?
C3 C2 C1 119.1(4) . . ?
C7 C2 C1 121.1(6) . . ?
C7 C2 C3 119.8(5) . . ?
C2 C3 H3 119.9 . . ?
C2 C3 C4 120.2(5) . . ?
C4 C3 H3 119.9 . . ?
C3 C4 H4 120.7 . . ?
C5 C4 C3 118.6(6) . . ?
C5 C4 H4 120.7 . . ?
C4 C5 C8 120.5(6) . . ?
C6 C5 C4 120.0(5) . . ?
C6 C5 C8 119.4(5) . . ?
C5 C6 H6 119.2 . . ?
C5 C6 C7 121.6(5) . . ?
C7 C6 H6 119.2 . . ?
C2 C7 C6 119.6(6) . . ?
C2 C7 H7A 120.2 . . ?
C6 C7 H7A 120.2 . . ?
N1 C8 C5 107.6(4) . . ?
N1 C8 H8A 110.2 . . ?
N1 C8 H8B 110.2 . . ?
C5 C8 H8A 110.2 . . ?
C5 C8 H8B 110.2 . . ?
H8A C8 H8B 108.5 . . ?
N1 C9 H9 106.8 . . ?
N1 C9 C10 111.1(4) . . ?
N1 C9 C11 113.5(5) . 7_556 ?
C10 C9 H9 106.8 . . ?
C10 C9 C11 111.4(5) . 7_556 ?
C11 C9 H9 106.8 7_556 . ?
C9 C10 H10A 109.4 . . ?
C9 C10 H10B 109.4 . . ?
H10A C10 H10B 108.0 . . ?
C11 C10 C9 111.0(5) . . ?
C11 C10 H10A 109.4 . . ?
C11 C10 H10B 109.4 . . ?
C9 C11 H11A 109.8 7_556 . ?
C9 C11 H11B 109.8 7_556 . ?
C10 C11 C9 109.3(5) . 7_556 ?
C10 C11 H11A 109.8 . . ?
C10 C11 H11B 109.8 . . ?
H11A C11 H11B 108.3 . . ?
N1 C12 H12A 108.7 . . ?
N1 C12 H12B 108.7 . . ?
N1 C12 C13 114.2(6) . . ?
H12A C12 H12B 107.6 . . ?
C13 C12 H12A 108.7 . . ?
C13 C12 H12B 108.7 . . ?
C14 C13 C12 117.6(6) . . ?
C18 C13 C12 124.5(6) . . ?
C18 C13 C14 117.9(5) . . ?
C13 C14 H14 119.1 . . ?
C13 C14 C15 121.8(6) . . ?
C15 C14 H14 119.1 . . ?
C14 C15 H15 121.0 . . ?
C14 C15 C16 118.0(6) . . ?
C16 C15 H15 121.0 . . ?
C15 C16 C19 117.8(5) . . ?
C17 C16 C15 120.5(5) . . ?
C17 C16 C19 121.6(5) . . ?
C16 C17 H17 120.3 . . ?
C16 C17 C18 119.5(6) . . ?
C18 C17 H17 120.3 . . ?
C13 C18 C17 122.4(6) . . ?
C13 C18 H18 118.8 . . ?
C17 C18 H18 118.8 . . ?
O3 C19 C16 118.0(4) . . ?
O4 C19 O3 125.9(4) . . ?
O4 C19 C16 116.1(5) . . ?
O10 C20 O11 123.8(11) . . ?
O10 C20 C21 116.7(12) . . ?
O11 C20 C21 119.4(11) . . ?
C20 C21 H21A 109.5 . . ?
C20 C21 H21B 109.5 . . ?
C20 C21 H21C 109.5 . . ?
H21A C21 H21B 109.5 . . ?
H21A C21 H21C 109.5 . . ?
H21B C21 H21C 109.5 . . ?
C22 N2 C23 115.4(13) . . ?
C22 N2 C24 124.1(17) . . ?
C23 N2 C24 120.2(15) . . ?
O12 C22 N2 137.8(17) . . ?
O12 C22 H22 111.1 . . ?
N2 C22 H22 111.1 . . ?
N2 C23 H23A 109.5 . . ?
N2 C23 H23B 109.5 . . ?
N2 C23 H23C 109.5 . . ?
H23A C23 H23B 109.5 . . ?
H23A C23 H23C 109.5 . . ?
H23B C23 H23C 109.5 . . ?
N2 C24 N2 50.7(10) 2_656 . ?
N2 C24 H24A 109.5 . . ?
N2 C24 H24A 129.2 2_656 . ?
N2 C24 H24B 121.1 2_656 . ?
N2 C24 H24B 109.5 . . ?
N2 C24 H24C 59.0 2_656 . ?
N2 C24 H24C 109.5 . . ?
H24A C24 H24B 109.5 . . ?
H24A C24 H24C 109.5 . . ?
H24B C24 H24C 109.5 . . ?

loop_
_geom_bond_atom_site_label_1
_geom_bond_atom_site_label_2
_geom_bond_distance
_geom_bond_site_symmetry_2
_geom_bond_publ_flag
Zr1 Zr3 3.5366(11) 5_667 ?
Zr1 Zr3 3.5397(10) . ?
Zr1 O3 2.240(4) . ?
Zr1 O3 2.240(4) 6_565 ?
Zr1 O5 2.138(4) 6_565 ?
Zr1 O5 2.138(4) . ?
Zr1 O6 2.150(3) 6_565 ?
Zr1 O6 2.150(3) . ?
Zr1 O7 2.200(5) . ?
Zr1 O10 2.154(4) . ?
Zr2 Zr2 0.0000(12) 2_657 ?
Zr2 Zr3 3.4961(8) 6_565 ?
Zr2 Zr3 3.4962(8) 5_667 ?
Zr2 O1 2.205(3) 5_666 ?
Zr2 O1 2.205(3) 6_566 ?
Zr2 O4 2.209(3) 5_667 ?
Zr2 O4 2.209(3) 6_565 ?
Zr2 O5 2.164(4) . ?
Zr2 O5 2.164(4) 2_657 ?
Zr2 O6 2.168(4) . ?
Zr2 O6 2.168(4) 2_657 ?
Zr3 Zr3 0.0000(12) 6_565 ?
Zr3 O2 2.251(4) 1_556 ?
Zr3 O2 2.251(4) 6_566 ?
Zr3 O5 2.151(4) 5_667 ?
Zr3 O5 2.151(4) 2_657 ?
Zr3 O6 2.129(3) 6_565 ?
Zr3 O6 2.129(3) . ?
Zr3 O8 2.184(4) . ?
Zr3 O9 2.207(4) . ?
O1 C1 1.242(5) . ?
O2 C1 1.275(6) . ?
O3 C19 1.261(6) . ?
O4 C19 1.252(5) . ?
O7 H7 0.876(18) . ?
O8 H8 0.9705 . ?
O9 H9A 0.8635 . ?
O9 H9B 0.8629 . ?
O10 C20 1.172(12) . ?
N1 H1 0.9800 . ?
N1 C8 1.464(6) . ?
N1 C9 1.485(6) . ?
N1 C12 1.406(8) . ?
C1 C2 1.489(7) . ?
C2 C3 1.399(8) . ?
C2 C7 1.370(7) . ?
C3 H3 0.9300 . ?
C3 C4 1.412(8) . ?
C4 H4 0.9300 . ?
C4 C5 1.408(8) . ?
C5 C6 1.349(9) . ?
C5 C8 1.523(7) . ?
C6 H6 0.9300 . ?
C6 C7 1.409(8) . ?
C7 H7A 0.9300 . ?
C8 H8A 0.9700 . ?
C8 H8B 0.9700 . ?
C9 H9 0.9800 . ?
C9 C10 1.531(9) . ?
C9 C11 1.536(7) 7_556 ?
C10 H10A 0.9700 . ?
C10 H10B 0.9700 . ?
C10 C11 1.523(7) . ?
C11 H11A 0.9700 . ?
C11 H11B 0.9700 . ?
C12 H12A 0.9700 . ?
C12 H12B 0.9700 . ?
C12 C13 1.527(7) . ?
C13 C14 1.373(9) . ?
C13 C18 1.358(8) . ?
C14 H14 0.9300 . ?
C14 C15 1.384(8) . ?
C15 H15 0.9300 . ?
C15 C16 1.403(7) . ?
C16 C17 1.348(8) . ?
C16 C19 1.521(7) . ?
C17 H17 0.9300 . ?
C17 C18 1.374(7) . ?
C18 H18 0.9300 . ?
O11 C20 1.227(14) . ?
C20 C21 1.555(14) . ?
C21 H21A 0.9600 . ?
C21 H21B 0.9600 . ?
C21 H21C 0.9600 . ?
O12 C22 1.112(18) . ?
N2 C22 1.292(19) . ?
N2 C23 1.38(2) . ?
N2 C24 1.482(14) . ?
C22 H22 0.9300 . ?
C23 H23A 0.9600 . ?
C23 H23B 0.9600 . ?
C23 H23C 0.9600 . ?
C24 H24A 0.9600 . ?
C24 H24B 0.9600 . ?
C24 H24C 0.9600 . ?

loop_
_geom_torsion_atom_site_label_1
_geom_torsion_atom_site_label_2
_geom_torsion_atom_site_label_3
_geom_torsion_atom_site_label_4
_geom_torsion
_geom_torsion_site_symmetry_1
_geom_torsion_site_symmetry_2
_geom_torsion_site_symmetry_3
_geom_torsion_site_symmetry_4
_geom_torsion_publ_flag
Zr1 O3 C19 O4 13.9(8) . . . . ?
Zr1 O3 C19 C16 -165.2(3) . . . . ?
Zr1 O10 C20 O11 -62(2) . . . . ?
Zr1 O10 C20 C21 117.4(16) . . . . ?
Zr2 O1 C1 O2 5.2(8) 5_666 . . . ?
Zr2 O1 C1 C2 -172.8(3) 5_666 . . . ?
Zr2 O4 C19 O3 -11.6(7) 5_667 . . . ?
Zr2 O4 C19 O3 -11.6(7) 6_565 . . . ?
Zr2 O4 C19 C16 167.5(3) 5_667 . . . ?
Zr2 O4 C19 C16 167.5(3) 6_565 . . . ?
Zr3 O2 C1 O1 -2.8(8) 1_554 . . . ?
Zr3 O2 C1 C2 175.3(3) 1_554 . . . ?
O1 C1 C2 C3 4.8(8) . . . . ?
O1 C1 C2 C7 -174.0(5) . . . . ?
O2 C1 C2 C3 -173.4(5) . . . . ?
O2 C1 C2 C7 7.7(7) . . . . ?
N1 C9 C10 C11 -174.4(4) . . . . ?
N1 C12 C13 C14 -31.2(7) . . . . ?
N1 C12 C13 C18 150.8(5) . . . . ?
C1 C2 C3 C4 177.3(5) . . . . ?
C1 C2 C7 C6 179.8(5) . . . . ?
C2 C3 C4 C5 6.0(10) . . . . ?
C3 C2 C7 C6 1.0(9) . . . . ?
C3 C4 C5 C6 -5.3(9) . . . . ?
C3 C4 C5 C8 179.5(5) . . . . ?
C4 C5 C6 C7 2.6(9) . . . . ?
C4 C5 C8 N1 118.1(6) . . . . ?
C5 C6 C7 C2 -0.4(9) . . . . ?
C6 C5 C8 N1 -57.1(8) . . . . ?
C7 C2 C3 C4 -3.9(10) . . . . ?
C8 N1 C9 C10 -73.6(7) . . . . ?
C8 N1 C9 C11 52.9(8) . . . 7_556 ?
C8 N1 C12 C13 150.5(5) . . . . ?
C8 C5 C6 C7 177.9(5) . . . . ?
C9 N1 C8 C5 147.5(6) . . . . ?
C9 N1 C12 C13 -72.3(6) . . . . ?
C9 C10 C11 C9 -56.7(6) . . . 7_556 ?
C11 C9 C10 C11 58.0(6) 7_556 . . . ?
C12 N1 C8 C5 -76.9(7) . . . . ?
C12 N1 C9 C10 150.6(5) . . . . ?
C12 N1 C9 C11 -82.9(6) . . . 7_556 ?
C12 C13 C14 C15 -177.8(5) . . . . ?
C12 C13 C18 C17 175.9(5) . . . . ?
C13 C14 C15 C16 1.0(9) . . . . ?
C14 C13 C18 C17 -2.1(9) . . . . ?
C14 C15 C16 C17 -0.8(8) . . . . ?
C14 C15 C16 C19 176.5(5) . . . . ?
C15 C16 C17 C18 -0.9(9) . . . . ?
C15 C16 C19 O3 -6.1(7) . . . . ?
C15 C16 C19 O4 174.7(4) . . . . ?
C16 C17 C18 C13 2.4(9) . . . . ?
C17 C16 C19 O3 171.1(5) . . . . ?
C17 C16 C19 O4 -8.1(7) . . . . ?
C18 C13 C14 C15 0.4(9) . . . . ?
C19 C16 C17 C18 -178.0(5) . . . . ?
C22 N2 C24 N2 106.2(16) . . . 2_656 ?
C23 N2 C22 O12 -12(3) . . . . ?
C23 N2 C24 N2 -68(2) . . . 2_656 ?
C24 N2 C22 O12 174(2) . . . . ?

loop_
_smtbx_masks_void_nr
_smtbx_masks_void_average_x
_smtbx_masks_void_average_y
_smtbx_masks_void_average_z
_smtbx_masks_void_volume
_smtbx_masks_void_count_electrons
_smtbx_masks_void_content
1 -0.465 -0.773 -0.404 8259.9 1447.8 ?
